data_1540679
loop_
_publ_author_name
'Pham, Tung Cao Thanh'
'Docao, Son'
'Hwang, In Chul'
'Song, Mee Kyung'
'Choi, Do Young'
'Moon, Dohyun'
'Oleynikov, Peter'
'Yoon, Kyung Byung'

_publ_section_title
;
 Capture of iodine and organic iodides using silica zeolites and the
 semiconductor behaviour of iodine in a silica zeolite
;
_journal_issue 3
_journal_name_full 'Energy Environ. Sci.'
_journal_page_first 1050
_journal_paper_doi 10.1039/C5EE02843D
_journal_volume 9
_journal_year 2016
_chemical_formula_moiety 'O192 Si96'
_chemical_formula_sum 'O192 Si96'
_chemical_formula_weight 5768.64
_chemical_name_common Silicalite-1
_chemical_name_systematic Silicalite-1
_space_group_crystal_system monoclinic
_space_group_IT_number 14
_space_group_name_Hall '-P 2yn'
_space_group_name_H-M_alt 'P 1 21/n 1'
_symmetry_space_group_name_Hall '-P 2yn'
_symmetry_space_group_name_H-M 'P 1 21/n 1'
_atom_sites_solution_primary direct
_atom_sites_solution_secondary difmap
_audit_creation_method SHELXL-2014/7
_audit_update_record
;
2015-07-07 deposited with the CCDC.
2015-12-09 downloaded from the CCDC.
;
_cell_angle_alpha 90
_cell_angle_beta 90.84(3)
_cell_angle_gamma 90
_cell_formula_units_Z 1
_cell_length_a 13.347(3)
_cell_length_b 20.082(4)
_cell_length_c 19.827(4)
_cell_measurement_temperature 150(2)
_cell_volume 5313.7(19)
_computing_cell_refinement 'HKL3000 (Z. Otwinowski and W. Minor, 1997)'
_computing_data_collection 'PAL ADSC Quantum-210 ADX Program'
_computing_data_reduction 'HKL3000 (Z. Otwinowski and W. Minor, 1997)'
_computing_molecular_graphics 'Diamond Version 3.2i'
_computing_publication_material 'Diamond Version 3.2i'
_computing_structure_refinement 'SHELXL-2014/7 (Sheldrick, 2014)'
_computing_structure_solution 'SHELXL-2014/7 (Sheldrick, 2014)'
_diffrn_ambient_temperature 150(2)
_diffrn_detector_area_resol_mean 4096
_diffrn_measured_fraction_theta_full 0.939
_diffrn_measured_fraction_theta_max 0.922
_diffrn_measurement_device_type 'CCD area detector'
_diffrn_measurement_method \w-scan
_diffrn_radiation_monochromator 'Si(111) double crystal monochromator'
_diffrn_radiation_source 'PLSII 2D bending magnet'
_diffrn_radiation_type synchrotron
_diffrn_radiation_wavelength 0.700
_diffrn_reflns_av_R_equivalents 0.0547
_diffrn_reflns_av_unetI/netI 0.0393
_diffrn_reflns_Laue_measured_fraction_full 0.939
_diffrn_reflns_Laue_measured_fraction_max 0.922
_diffrn_reflns_limit_h_max 17
_diffrn_reflns_limit_h_min -17
_diffrn_reflns_limit_k_max 28
_diffrn_reflns_limit_k_min -28
_diffrn_reflns_limit_l_max 27
_diffrn_reflns_limit_l_min -27
_diffrn_reflns_number 52246
_diffrn_reflns_point_group_measured_fraction_full 0.939
_diffrn_reflns_point_group_measured_fraction_max 0.922
_diffrn_reflns_theta_full 24.835
_diffrn_reflns_theta_max 29.535
_diffrn_reflns_theta_min 1.804
_exptl_absorpt_coefficient_mu 0.639
_exptl_crystal_colour colorless
_exptl_crystal_density_diffrn 1.803
_exptl_crystal_description cubic
_exptl_crystal_F_000 2880
_exptl_crystal_recrystallization_method 'Re-crystallisation from solvent: Water'
_exptl_crystal_size_max 0.010
_exptl_crystal_size_mid 0.010
_exptl_crystal_size_min 0.005
_refine_diff_density_max 2.704
_refine_diff_density_min -1.836
_refine_diff_density_rms 0.460
_refine_ls_extinction_coef 0.0231(18)
_refine_ls_extinction_expression Fc^*^=kFc[1+0.001xFc^2^\l^3^/sin(2\q)]^-1/4^
_refine_ls_extinction_method 'SHELXL-2014/7 (Sheldrick 2014'
_refine_ls_goodness_of_fit_ref 1.135
_refine_ls_matrix_type full
_refine_ls_number_parameters 650
_refine_ls_number_reflns 14330
_refine_ls_number_restraints 0
_refine_ls_restrained_S_all 1.135
_refine_ls_R_factor_all 0.1273
_refine_ls_R_factor_gt 0.1199
_refine_ls_shift/su_max 0.000
_refine_ls_shift/su_mean 0.000
_refine_ls_structure_factor_coef Fsqd
_refine_ls_weighting_details 'w=1/[\s^2^(Fo^2^)+(0.1836P)^2^+151.9822P] where P=(Fo^2^+2Fc^2^)/3'
_refine_ls_weighting_scheme calc
_refine_ls_wR_factor_gt 0.3915
_refine_ls_wR_factor_ref 0.3963
_reflns_Friedel_coverage 0.000
_reflns_number_gt 13311
_reflns_number_total 14330
_reflns_threshold_expression 'I > 2\s(I)'
_cod_data_source_file c5ee02843d1.cif
_cod_data_source_block SL-1-150K
_cod_depositor_comments 'Adding full bibliography for 1540676--1540679.cif.'
_cod_original_cell_volume 5313.8(19)
_cod_database_code 1540679
_shelx_shelxl_version_number 2014/7
_shelx_space_group_comment
;
The symmetry employed for this shelxl refinement is uniquely defined
by the following loop, which should always be used as a source of
symmetry information in preference to the above space-group names.
They are only intended as comments.
;

loop_
_space_group_symop_operation_xyz
'x, y, z'
'-x+1/2, y+1/2, -z+1/2'
'-x, -y, -z'
'x-1/2, -y-1/2, z-1/2'

loop_
_atom_site_label
_atom_site_type_symbol
_atom_site_fract_x
_atom_site_fract_y
_atom_site_fract_z
_atom_site_U_iso_or_equiv
_atom_site_adp_type
_atom_site_occupancy
_atom_site_site_symmetry_order
_atom_site_calc_flag
Si1 Si 0.81054(16) 0.30216(9) 0.44409(10) 0.0087(4) Uani 1 1 d
Si2 Si 0.67979(17) 0.42693(9) 0.86772(10) 0.0093(4) Uani 1 1 d
Si3 Si 0.31858(16) 0.42048(9) 0.94512(10) 0.0086(4) Uani 1 1 d
Si4 Si 0.82620(17) 0.68817(9) 0.87503(10) 0.0095(4) Uani 1 1 d
Si5 Si 0.66555(17) 0.18759(10) 0.86715(10) 0.0097(4) Uani 1 1 d
Si6 Si 1.18439(16) 0.68685(9) 0.93754(10) 0.0090(4) Uani 1 1 d
Si7 Si 0.67515(16) 0.42150(9) 0.47228(10) 0.0089(4) Uani 1 1 d
Si8 Si 0.67985(16) 0.57441(9) 0.82876(10) 0.0091(4) Uani 1 1 d
Si9 Si 0.46612(16) 0.37815(9) 1.06429(10) 0.0092(4) Uani 1 1 d
Si10 Si 0.67386(16) 0.42886(9) 0.62944(10) 0.0093(4) Uani 1 1 d
Si11 Si 0.66489(16) 0.57013(9) 0.44401(10) 0.0090(4) Uani 1 1 d
Si12 Si 0.53679(16) 0.62518(9) 0.56191(10) 0.0094(4) Uani 1 1 d
Si13 Si 0.97200(16) 0.27654(10) 0.56007(10) 0.0090(4) Uani 1 1 d
Si14 Si 0.81095(17) 0.68699(10) 0.47441(10) 0.0097(4) Uani 1 1 d
Si15 Si 0.67747(16) 0.42853(9) 1.02517(10) 0.0088(4) Uani 1 1 d
Si16 Si 0.15938(17) 0.31579(10) 0.96763(10) 0.0099(4) Uani 1 1 d
Si17 Si 0.68649(16) 0.57711(9) 0.67178(10) 0.0087(4) Uani 1 1 d
Si18 Si 0.81424(17) 0.30975(9) 0.66263(10) 0.0096(4) Uani 1 1 d
Si19 Si 0.95165(16) 0.27198(9) 0.33150(10) 0.0091(4) Uani 1 1 d
Si20 Si 0.46131(16) 0.38236(9) 0.83014(9) 0.0090(4) Uani 1 1 d
Si21 Si 0.55707(16) 0.77991(10) 0.56248(10) 0.0093(4) Uani 1 1 d
Si22 Si 0.79497(17) 0.30415(10) 0.81657(10) 0.0095(4) Uani 1 1 d
Si23 Si 1.03536(16) 0.72783(10) 0.82462(9) 0.0090(4) Uani 1 1 d
Si24 Si 0.53507(17) 0.61793(10) 0.32361(10) 0.0101(4) Uani 1 1 d
O1 O 0.7100(5) 0.5041(3) 1.0381(3) 0.0160(11) Uani 1 1 d
O2 O 0.7048(5) 0.4955(3) 0.4501(3) 0.0141(10) Uani 1 1 d
O3 O 0.9247(5) 0.6846(3) 0.4517(3) 0.0165(12) Uani 1 1 d
O4 O 0.7080(5) 0.5041(3) 0.6429(3) 0.0175(11) Uani 1 1 d
O5 O 0.7145(5) 0.5019(3) 0.8540(3) 0.0150(11) Uani 1 1 d
O6 O 0.7704(5) 0.3757(3) 0.4573(3) 0.0159(11) Uani 1 1 d
O7 O 0.5462(5) 0.7026(3) 0.5432(3) 0.0182(12) Uani 1 1 d
O8 O 0.2168(5) 0.3788(3) 0.9379(3) 0.0171(12) Uani 1 1 d
O9 O 0.8343(5) 0.2977(3) 0.7413(3) 0.0145(11) Uani 1 1 d
O10 O 0.6867(5) 0.4105(3) 0.9467(3) 0.0178(12) Uani 1 1 d
O11 O 0.4484(5) 0.8123(3) 0.5684(3) 0.0158(11) Uani 1 1 d
O12 O 0.5465(5) 0.1844(3) 0.8570(3) 0.0143(11) Uani 1 1 d
O13 O 0.8555(6) 0.6764(3) 0.9527(3) 0.0222(13) Uani 1 1 d
O14 O 0.6486(5) 0.4187(3) 0.5504(3) 0.0180(12) Uani 1 1 d
O15 O 1.1135(5) 0.6903(3) 0.8725(3) 0.0150(11) Uani 1 1 d
O16 O 1.0683(5) 0.7195(3) 0.7477(3) 0.0162(11) Uani 1 1 d
O17 O 0.9196(5) 0.3070(3) 0.6253(3) 0.0185(12) Uani 1 1 d
O18 O 0.7640(5) 0.3810(3) 0.6520(3) 0.0211(13) Uani 1 1 d
O19 O 0.6572(5) 0.5737(3) 0.7496(3) 0.0196(12) Uani 1 1 d
O20 O 0.5330(6) 0.6945(3) 0.3454(3) 0.0189(13) Uani 1 1 d
O21 O 0.7143(5) 0.1213(3) 0.8381(3) 0.0179(12) Uani 1 1 d
O22 O 0.4956(5) 0.3016(3) 1.0702(3) 0.0191(12) Uani 1 1 d
O23 O 0.8529(5) 0.2975(3) 0.3687(3) 0.0148(11) Uani 1 1 d
O24 O 0.5938(5) 0.6106(3) 0.6318(3) 0.0161(11) Uani 1 1 d
O25 O 0.3792(5) 0.4173(3) 0.8761(3) 0.0201(13) Uani 1 1 d
O26 O 0.7491(5) 0.3794(3) 1.0675(3) 0.0151(11) Uani 1 1 d
O27 O 0.4214(5) 0.6050(3) 0.5695(3) 0.0148(11) Uani 1 1 d
O28 O 0.5791(5) 0.5967(3) 0.8659(3) 0.0172(11) Uani 1 1 d
O29 O 0.7679(5) 0.6250(3) 0.8458(4) 0.0229(13) Uani 1 1 d
O30 O 0.6949(6) 0.1956(4) 0.9450(3) 0.0249(15) Uani 1 1 d
O31 O 0.7583(5) 0.6195(3) 0.4514(4) 0.0243(14) Uani 1 1 d
O32 O 0.5727(4) 0.6102(3) 0.2472(3) 0.0146(11) Uani 1 1 d
O33 O 0.7550(5) 0.7490(3) 0.4396(3) 0.0188(12) Uani 1 1 d
O34 O 0.7530(5) 0.3780(3) 0.8289(3) 0.0220(13) Uani 1 1 d
O35 O 0.9723(5) 0.1956(3) 0.3501(3) 0.0178(12) Uani 1 1 d
O36 O 0.6114(6) 0.5791(3) 0.3722(3) 0.0233(14) Uani 1 1 d
O37 O 0.6185(5) 0.8171(3) 0.5042(3) 0.0182(12) Uani 1 1 d
O38 O 0.7424(5) 0.2540(3) 0.6308(3) 0.0202(12) Uani 1 1 d
O39 O 0.4241(5) 0.5877(4) 0.3285(3) 0.0234(14) Uani 1 1 d
O40 O 0.9255(5) 0.6975(3) 0.8323(3) 0.0193(12) Uani 1 1 d
O41 O 0.5850(5) 0.5829(3) 0.5021(3) 0.0186(12) Uani 1 1 d
O42 O 0.5666(5) 0.4181(3) 0.8422(3) 0.0230(14) Uani 1 1 d
O43 O 0.8869(5) 0.2878(4) 0.8668(3) 0.0206(13) Uani 1 1 d
O44 O 0.5637(5) 0.4210(3) 1.0476(4) 0.0221(13) Uani 1 1 d
O45 O 0.2198(5) 0.2487(3) 0.9524(3) 0.0194(12) Uani 1 1 d
O46 O 0.8999(5) 0.2845(3) 0.4954(3) 0.0190(12) Uani 1 1 d
O47 O 0.7060(5) 0.2514(3) 0.8272(3) 0.0191(12) Uani 1 1 d
O48 O 0.3839(5) 0.3877(3) 1.0053(3) 0.0192(12) Uani 1 1 d

loop_
_atom_site_aniso_label
_atom_site_aniso_U_11
_atom_site_aniso_U_22
_atom_site_aniso_U_33
_atom_site_aniso_U_23
_atom_site_aniso_U_13
_atom_site_aniso_U_12
Si1 0.0137(11) 0.0040(8) 0.0082(8) -0.0006(6) 0.0016(7) 0.0016(6)
Si2 0.0177(11) 0.0018(8) 0.0084(8) 0.0001(6) -0.0001(7) -0.0001(6)
Si3 0.0161(11) 0.0010(8) 0.0087(8) -0.0006(6) 0.0005(6) 0.0006(6)
Si4 0.0144(11) 0.0039(8) 0.0102(9) 0.0004(6) 0.0003(7) -0.0007(6)
Si5 0.0157(11) 0.0047(8) 0.0087(8) 0.0000(6) 0.0009(7) 0.0009(6)
Si6 0.0151(11) 0.0044(8) 0.0074(8) -0.0013(6) -0.0011(7) 0.0019(6)
Si7 0.0155(11) 0.0019(8) 0.0094(8) -0.0002(6) 0.0005(7) 0.0006(6)
Si8 0.0182(11) 0.0019(8) 0.0073(8) -0.0008(6) 0.0006(7) -0.0009(6)
Si9 0.0146(11) 0.0040(8) 0.0090(8) -0.0003(6) 0.0008(6) 0.0008(6)
Si10 0.0173(11) 0.0018(8) 0.0090(8) -0.0002(6) 0.0006(7) -0.0005(6)
Si11 0.0159(11) 0.0028(8) 0.0084(8) -0.0002(6) -0.0006(6) 0.0009(6)
Si12 0.0155(11) 0.0034(8) 0.0094(8) 0.0003(6) -0.0001(7) 0.0004(6)
Si13 0.0146(11) 0.0042(8) 0.0081(8) 0.0009(6) 0.0011(6) -0.0002(6)
Si14 0.0151(11) 0.0039(8) 0.0101(9) 0.0007(6) 0.0013(7) -0.0012(6)
Si15 0.0157(11) 0.0019(8) 0.0088(8) -0.0007(6) 0.0004(6) 0.0004(6)
Si16 0.0139(11) 0.0059(8) 0.0097(8) -0.0009(6) 0.0006(7) -0.0005(6)
Si17 0.0175(11) 0.0009(8) 0.0078(8) 0.0003(6) -0.0001(6) -0.0002(6)
Si18 0.0149(11) 0.0055(9) 0.0082(8) -0.0007(6) 0.0005(7) 0.0008(6)
Si19 0.0160(11) 0.0035(8) 0.0077(8) -0.0006(6) 0.0008(6) -0.0001(6)
Si20 0.0163(11) 0.0035(8) 0.0071(8) -0.0002(6) 0.0006(6) 0.0000(6)
Si21 0.0144(11) 0.0051(8) 0.0085(8) 0.0006(6) -0.0003(6) 0.0004(6)
Si22 0.0148(11) 0.0060(8) 0.0077(8) 0.0008(6) 0.0010(7) 0.0008(6)
Si23 0.0152(11) 0.0048(8) 0.0071(8) 0.0012(6) 0.0003(6) 0.0003(6)
Si24 0.0172(11) 0.0047(8) 0.0085(8) 0.0003(6) 0.0005(7) -0.0005(6)
O1 0.021(3) 0.005(2) 0.023(3) -0.0017(19) 0.004(2) -0.0007(19)
O2 0.018(3) 0.006(2) 0.018(3) 0.0026(18) 0.001(2) 0.0015(19)
O3 0.018(3) 0.004(2) 0.028(3) -0.003(2) 0.005(2) -0.0019(18)
O4 0.024(3) 0.005(2) 0.023(3) -0.001(2) 0.003(2) -0.002(2)
O5 0.023(3) 0.002(2) 0.020(3) 0.0026(18) -0.002(2) -0.0012(18)
O6 0.017(3) 0.003(2) 0.027(3) -0.0041(19) 0.002(2) 0.0019(18)
O7 0.031(4) 0.003(2) 0.021(3) 0.0036(19) -0.001(2) 0.000(2)
O8 0.020(3) 0.006(2) 0.025(3) 0.002(2) -0.004(2) -0.0059(19)
O9 0.024(3) 0.012(2) 0.007(2) -0.0004(18) 0.0015(19) 0.004(2)
O10 0.037(4) 0.009(2) 0.008(2) -0.0010(18) -0.001(2) 0.001(2)
O11 0.015(3) 0.013(3) 0.020(3) -0.001(2) -0.001(2) 0.0023(19)
O12 0.018(3) 0.007(2) 0.018(3) 0.0016(18) 0.000(2) 0.0026(18)
O13 0.035(4) 0.021(3) 0.011(3) 0.001(2) -0.003(2) 0.010(3)
O14 0.025(3) 0.020(3) 0.010(2) 0.000(2) -0.001(2) 0.000(2)
O15 0.028(3) 0.008(2) 0.009(2) 0.0016(17) -0.006(2) 0.0043(19)
O16 0.022(3) 0.016(3) 0.011(2) 0.0005(19) 0.003(2) 0.000(2)
O17 0.018(3) 0.025(3) 0.013(3) -0.005(2) 0.005(2) -0.003(2)
O18 0.029(4) 0.006(2) 0.028(3) 0.000(2) -0.008(2) 0.008(2)
O19 0.028(4) 0.024(3) 0.007(2) 0.001(2) 0.001(2) 0.002(2)
O20 0.042(4) 0.002(2) 0.012(3) -0.0010(17) 0.002(2) -0.001(2)
O21 0.020(3) 0.007(2) 0.027(3) -0.004(2) -0.001(2) 0.005(2)
O22 0.022(3) 0.011(3) 0.024(3) -0.003(2) -0.004(2) 0.002(2)
O23 0.016(3) 0.017(3) 0.011(2) -0.0036(19) 0.0020(19) 0.004(2)
O24 0.020(3) 0.015(3) 0.013(2) 0.0022(19) -0.004(2) 0.004(2)
O25 0.032(4) 0.015(3) 0.014(3) 0.002(2) 0.008(2) 0.011(2)
O26 0.024(3) 0.008(2) 0.013(2) -0.0004(18) -0.002(2) 0.007(2)
O27 0.016(3) 0.015(3) 0.013(2) -0.0049(19) -0.0006(19) -0.002(2)
O28 0.022(3) 0.016(3) 0.014(2) -0.005(2) 0.003(2) 0.005(2)
O29 0.026(4) 0.011(3) 0.033(3) -0.004(2) 0.000(3) -0.010(2)
O30 0.027(4) 0.039(4) 0.009(3) -0.001(2) -0.001(2) -0.006(3)
O31 0.021(4) 0.004(2) 0.048(4) -0.004(2) 0.003(3) -0.006(2)
O32 0.015(3) 0.018(3) 0.010(2) -0.0001(19) 0.0012(18) 0.000(2)
O33 0.024(3) 0.009(3) 0.024(3) 0.003(2) 0.002(2) 0.007(2)
O34 0.033(4) 0.012(3) 0.022(3) 0.001(2) 0.011(2) 0.005(2)
O35 0.030(4) 0.008(3) 0.015(3) -0.0011(19) -0.002(2) 0.000(2)
O36 0.036(4) 0.025(3) 0.009(2) 0.002(2) -0.004(2) 0.010(3)
O37 0.022(3) 0.016(3) 0.016(3) 0.003(2) 0.006(2) -0.004(2)
O38 0.028(4) 0.012(3) 0.020(3) 0.000(2) 0.000(2) -0.008(2)
O39 0.021(4) 0.030(4) 0.019(3) -0.003(2) 0.007(2) -0.012(3)
O40 0.015(3) 0.022(3) 0.021(3) -0.002(2) 0.003(2) -0.003(2)
O41 0.021(3) 0.016(3) 0.019(3) -0.001(2) 0.006(2) 0.003(2)
O42 0.022(4) 0.020(3) 0.028(3) 0.009(2) -0.007(2) -0.008(2)
O43 0.020(3) 0.032(4) 0.010(2) 0.003(2) -0.004(2) 0.001(2)
O44 0.014(3) 0.013(3) 0.038(4) 0.001(2) 0.004(2) -0.002(2)
O45 0.022(3) 0.011(3) 0.026(3) -0.002(2) 0.005(2) 0.004(2)
O46 0.021(3) 0.026(3) 0.009(2) 0.000(2) -0.004(2) 0.006(2)
O47 0.021(3) 0.009(3) 0.027(3) 0.004(2) 0.000(2) -0.004(2)
O48 0.022(3) 0.021(3) 0.015(3) 0.001(2) -0.005(2) 0.004(2)

loop_
_atom_type_symbol
_atom_type_description
_atom_type_scat_dispersion_real
_atom_type_scat_dispersion_imag
_atom_type_scat_source
O O -0.0041 0.0059 'International Tables Vol C Tables 4.2.6.8 and 6.1.1.4'
Si Si 0.0699 0.0690 'International Tables Vol C Tables 4.2.6.8 and 6.1.1.4'

loop_
_geom_angle_atom_site_label_1
_geom_angle_atom_site_label_2
_geom_angle_atom_site_label_3
_geom_angle
_geom_angle_site_symmetry_1
_geom_angle_site_symmetry_3
O6 Si1 O45 108.6(3) . 4_665
O6 Si1 O46 110.6(3) . .
O45 Si1 O46 110.7(4) 4_665 .
O6 Si1 O23 109.3(3) . .
O45 Si1 O23 109.6(3) 4_665 .
O46 Si1 O23 108.0(3) . .
O34 Si2 O42 111.3(4) . .
O34 Si2 O5 108.5(3) . .
O42 Si2 O5 108.9(3) . .
O34 Si2 O10 108.6(3) . .
O42 Si2 O10 109.1(4) . .
O5 Si2 O10 110.4(3) . .
O1 Si3 O25 109.9(3) 3_667 .
O1 Si3 O8 108.0(3) 3_667 .
O25 Si3 O8 110.0(4) . .
O1 Si3 O48 111.2(3) 3_667 .
O25 Si3 O48 110.0(4) . .
O8 Si3 O48 107.6(3) . .
O29 Si4 O40 107.8(4) . .
O29 Si4 O13 110.1(4) . .
O40 Si4 O13 109.6(4) . .
O29 Si4 O38 110.7(4) . 2_656
O40 Si4 O38 110.0(4) . 2_656
O13 Si4 O38 108.7(3) . 2_656
O21 Si5 O30 109.8(4) . .
O21 Si5 O12 109.4(3) . .
O30 Si5 O12 110.8(4) . .
O21 Si5 O47 110.3(4) . .
O30 Si5 O47 108.5(4) . .
O12 Si5 O47 108.1(3) . .
O15 Si6 O33 109.3(3) . 4_676
O15 Si6 O37 110.2(4) . 4_676
O33 Si6 O37 110.5(3) 4_676 4_676
O15 Si6 O26 108.0(3) . 3_767
O33 Si6 O26 110.2(4) 4_676 3_767
O37 Si6 O26 108.8(3) 4_676 3_767
O14 Si7 O6 110.4(3) . .
O14 Si7 O2 111.1(3) . .
O6 Si7 O2 106.4(3) . .
O14 Si7 O27 107.5(3) . 3_666
O6 Si7 O27 110.3(3) . 3_666
O2 Si7 O27 111.3(3) . 3_666
O29 Si8 O19 110.2(4) . .
O29 Si8 O5 107.8(4) . .
O19 Si8 O5 110.4(3) . .
O29 Si8 O28 110.3(4) . .
O19 Si8 O28 107.8(3) . .
O5 Si8 O28 110.4(3) . .
O22 Si9 O44 109.5(4) . .
O22 Si9 O28 109.7(4) . 3_667
O44 Si9 O28 109.1(4) . 3_667
O22 Si9 O48 109.6(3) . .
O44 Si9 O48 109.6(4) . .
O28 Si9 O48 109.3(4) 3_667 .
O39 Si10 O18 110.3(4) 3_666 .
O39 Si10 O4 110.1(4) 3_666 .
O18 Si10 O4 108.1(3) . .
O39 Si10 O14 108.7(4) 3_666 .
O18 Si10 O14 110.0(4) . .
O4 Si10 O14 109.7(3) . .
O36 Si11 O2 108.6(3) . .
O36 Si11 O31 110.5(4) . .
O2 Si11 O31 108.4(3) . .
O36 Si11 O41 109.3(4) . .
O2 Si11 O41 108.8(3) . .
O31 Si11 O41 111.2(4) . .
O24 Si12 O41 110.7(3) . .
O24 Si12 O27 108.6(3) . .
O41 Si12 O27 109.4(3) . .
O24 Si12 O7 109.9(3) . .
O41 Si12 O7 108.0(3) . .
O27 Si12 O7 110.3(3) . .
O46 Si13 O17 110.2(4) . .
O46 Si13 O3 110.0(4) . 3_766
O17 Si13 O3 108.5(3) . 3_766
O46 Si13 O22 108.1(4) . 4_665
O17 Si13 O22 111.0(4) . 4_665
O3 Si13 O22 109.0(3) 3_766 4_665
O3 Si14 O31 108.2(3) . .
O3 Si14 O33 110.0(3) . .
O31 Si14 O33 109.7(4) . .
O3 Si14 O30 110.1(4) . 2_656
O31 Si14 O30 110.4(4) . 2_656
O33 Si14 O30 108.3(4) . 2_656
O44 Si15 O1 107.6(3) . .
O44 Si15 O26 111.0(4) . .
O1 Si15 O26 110.0(3) . .
O44 Si15 O10 109.6(4) . .
O1 Si15 O10 110.3(3) . .
O26 Si15 O10 108.4(3) . .
O8 Si16 O11 107.7(3) . 2_546
O8 Si16 O45 110.6(4) . .
O11 Si16 O45 109.3(3) 2_546 .
O8 Si16 O13 110.7(4) . 3_667
O11 Si16 O13 108.7(4) 2_546 3_667
O45 Si16 O13 109.8(3) . 3_667
O19 Si17 O4 110.7(3) . .
O19 Si17 O24 107.2(3) . .
O4 Si17 O24 110.3(3) . .
O19 Si17 O21 110.8(4) . 2_656
O4 Si17 O21 108.0(3) . 2_656
O24 Si17 O21 109.8(3) . 2_656
O18 Si18 O9 109.3(3) . .
O18 Si18 O38 109.2(4) . .
O9 Si18 O38 111.8(3) . .
O18 Si18 O17 109.9(4) . .
O9 Si18 O17 108.1(3) . .
O38 Si18 O17 108.6(4) . .
O16 Si19 O35 110.7(3) 3_766 .
O16 Si19 O23 107.0(3) 3_766 .
O35 Si19 O23 109.9(3) . .
O16 Si19 O12 111.7(3) 3_766 4_665
O35 Si19 O12 108.4(3) . 4_665
O23 Si19 O12 109.2(3) . 4_665
O42 Si20 O25 109.1(4) . .
O42 Si20 O32 109.8(3) . 3_666
O25 Si20 O32 108.6(3) . 3_666
O42 Si20 O35 108.8(4) . 4_566
O25 Si20 O35 110.2(3) . 4_566
O32 Si20 O35 110.3(3) 3_666 4_566
O43 Si21 O11 108.1(4) 2_656 .
O43 Si21 O7 110.3(4) 2_656 .
O11 Si21 O7 109.4(3) . .
O43 Si21 O37 110.5(4) 2_656 .
O11 Si21 O37 109.7(3) . .
O7 Si21 O37 108.8(3) . .
O9 Si22 O43 107.8(3) . .
O9 Si22 O34 109.7(3) . .
O43 Si22 O34 111.1(4) . .
O9 Si22 O47 108.9(3) . .
O43 Si22 O47 110.1(4) . .
O34 Si22 O47 109.2(4) . .
O15 Si23 O40 110.9(4) . .
O15 Si23 O16 109.4(3) . .
O40 Si23 O16 108.5(3) . .
O15 Si23 O20 108.7(3) . 4_676
O40 Si23 O20 108.8(4) . 4_676
O16 Si23 O20 110.5(3) . 4_676
O36 Si24 O20 108.7(4) . .
O36 Si24 O39 111.1(4) . .
O20 Si24 O39 109.1(4) . .
O36 Si24 O32 108.4(3) . .
O20 Si24 O32 110.8(3) . .
O39 Si24 O32 108.7(3) . .
Si15 O1 Si3 150.2(4) . 3_667
Si11 O2 Si7 144.0(4) . .
Si14 O3 Si13 148.5(4) . 3_766
Si10 O4 Si17 150.7(5) . .
Si2 O5 Si8 145.5(4) . .
Si1 O6 Si7 146.4(4) . .
Si12 O7 Si21 152.8(5) . .
Si16 O8 Si3 142.4(4) . .
Si22 O9 Si18 148.1(4) . .
Si2 O10 Si15 153.8(4) . .
Si21 O11 Si16 143.0(4) . 2_556
Si5 O12 Si19 142.2(4) . 4_566
Si4 O13 Si16 154.4(5) . 3_667
Si7 O14 Si10 153.3(5) . .
Si23 O15 Si6 151.9(4) . .
Si19 O16 Si23 151.7(5) 3_766 .
Si18 O17 Si13 141.6(4) . .
Si18 O18 Si10 152.9(5) . .
Si8 O19 Si17 154.7(5) . .
Si24 O20 Si23 149.4(4) . 4_575
Si5 O21 Si17 147.8(4) . 2_646
Si9 O22 Si13 152.1(5) . 4_566
Si19 O23 Si1 138.5(4) . .
Si12 O24 Si17 149.0(4) . .
Si20 O25 Si3 149.9(4) . .
Si15 O26 Si6 143.6(4) . 3_767
Si12 O27 Si7 142.9(4) . 3_666
Si9 O28 Si8 144.4(4) 3_667 .
Si8 O29 Si4 160.8(5) . .
Si5 O30 Si14 159.2(5) . 2_646
Si14 O31 Si11 153.6(5) . .
Si20 O32 Si24 143.6(4) 3_666 .
Si6 O33 Si14 155.4(5) 4_575 .
Si2 O34 Si22 149.5(5) . .
Si19 O35 Si20 148.8(4) . 4_665
Si11 O36 Si24 150.3(5) . .
Si6 O37 Si21 149.5(4) 4_575 .
Si18 O38 Si4 160.1(5) . 2_646
Si10 O39 Si24 150.9(5) 3_666 .
Si4 O40 Si23 150.1(5) . .
Si12 O41 Si11 153.7(5) . .
Si20 O42 Si2 157.8(5) . .
Si21 O43 Si22 156.3(5) 2_646 .
Si15 O44 Si9 152.8(5) . .
Si1 O45 Si16 160.7(5) 4_566 .
Si1 O46 Si13 165.4(5) . .
Si5 O47 Si22 147.7(5) . .
Si9 O48 Si3 161.4(5) . .

loop_
_geom_bond_atom_site_label_1
_geom_bond_atom_site_label_2
_geom_bond_distance
_geom_bond_site_symmetry_2
Si1 O6 1.593(6) .
Si1 O45 1.595(7) 4_665
Si1 O46 1.596(6) .
Si1 O23 1.608(6) .
Si2 O34 1.593(7) .
Si2 O42 1.596(7) .
Si2 O5 1.600(6) .
Si2 O10 1.602(6) .
Si3 O1 1.599(6) 3_667
Si3 O25 1.601(6) .
Si3 O8 1.601(6) .
Si3 O48 1.608(6) .
Si4 O29 1.594(6) .
Si4 O40 1.594(7) .
Si4 O13 1.600(6) .
Si4 O38 1.611(6) 2_656
Si5 O21 1.592(6) .
Si5 O30 1.595(7) .
Si5 O12 1.600(7) .
Si5 O47 1.604(6) .
Si6 O15 1.590(6) .
Si6 O33 1.597(6) 4_676
Si6 O37 1.599(6) 4_676
Si6 O26 1.604(6) 3_767
Si7 O14 1.596(6) .
Si7 O6 1.601(6) .
Si7 O2 1.601(6) .
Si7 O27 1.612(6) 3_666
Si8 O29 1.585(6) .
Si8 O19 1.594(6) .
Si8 O5 1.605(6) .
Si8 O28 1.606(6) .
Si9 O22 1.590(6) .
Si9 O44 1.599(7) .
Si9 O28 1.600(6) 3_667
Si9 O48 1.604(6) .
Si10 O39 1.597(7) 3_666
Si10 O18 1.598(6) .
Si10 O4 1.600(6) .
Si10 O14 1.611(6) .
Si11 O36 1.594(6) .
Si11 O2 1.594(6) .
Si11 O31 1.597(7) .
Si11 O41 1.602(6) .
Si12 O24 1.599(6) .
Si12 O41 1.600(6) .
Si12 O27 1.602(6) .
Si12 O7 1.604(6) .
Si13 O46 1.600(6) .
Si13 O17 1.601(6) .
Si13 O3 1.604(6) 3_766
Si13 O22 1.613(6) 4_665
Si14 O3 1.591(7) .
Si14 O31 1.591(6) .
Si14 O33 1.603(6) .
Si14 O30 1.610(7) 2_656
Si15 O44 1.596(7) .
Si15 O1 1.598(6) .
Si15 O26 1.602(6) .
Si15 O10 1.604(6) .
Si16 O8 1.596(6) .
Si16 O11 1.598(7) 2_546
Si16 O45 1.601(6) .
Si16 O13 1.603(6) 3_667
Si17 O19 1.598(6) .
Si17 O4 1.601(6) .
Si17 O24 1.606(6) .
Si17 O21 1.609(6) 2_656
Si18 O18 1.593(6) .
Si18 O9 1.597(6) .
Si18 O38 1.598(6) .
Si18 O17 1.599(7) .
Si19 O16 1.598(6) 3_766
Si19 O35 1.600(6) .
Si19 O23 1.604(6) .
Si19 O12 1.615(6) 4_665
Si20 O42 1.593(7) .
Si20 O25 1.598(6) .
Si20 O32 1.600(6) 3_666
Si20 O35 1.621(6) 4_566
Si21 O43 1.588(6) 2_656
Si21 O11 1.596(6) .
Si21 O7 1.604(6) .
Si21 O37 1.611(6) .
Si22 O9 1.595(6) .
Si22 O43 1.603(6) .
Si22 O34 1.605(6) .
Si22 O47 1.608(6) .
Si23 O15 1.590(6) .
Si23 O40 1.597(7) .
Si23 O16 1.602(6) .
Si23 O20 1.614(6) 4_676
Si24 O36 1.595(7) .
Si24 O20 1.597(6) .
Si24 O39 1.604(7) .
Si24 O32 1.610(6) .
O1 Si3 1.599(6) 3_667
O3 Si13 1.604(6) 3_766
O11 Si16 1.598(6) 2_556
O12 Si19 1.615(6) 4_566
O13 Si16 1.603(6) 3_667
O16 Si19 1.598(6) 3_766
O20 Si23 1.614(6) 4_575
O21 Si17 1.609(6) 2_646
O22 Si13 1.613(6) 4_566
O26 Si6 1.604(6) 3_767
O27 Si7 1.612(6) 3_666
O28 Si9 1.600(6) 3_667
O30 Si14 1.610(7) 2_646
O32 Si20 1.600(6) 3_666
O33 Si6 1.597(6) 4_575
O35 Si20 1.621(6) 4_665
O37 Si6 1.599(6) 4_575
O38 Si4 1.611(6) 2_646
O39 Si10 1.597(7) 3_666
O43 Si21 1.587(6) 2_646
O45 Si1 1.595(6) 4_566

loop_
_geom_torsion_atom_site_label_1
_geom_torsion_atom_site_label_2
_geom_torsion_atom_site_label_3
_geom_torsion_atom_site_label_4
_geom_torsion
_geom_torsion_site_symmetry_1
_geom_torsion_site_symmetry_4
O44 Si15 O1 Si3 -12.4(10) . 3_667
O26 Si15 O1 Si3 -133.4(8) . 3_667
O10 Si15 O1 Si3 107.1(9) . 3_667
O36 Si11 O2 Si7 -88.3(7) . .
O31 Si11 O2 Si7 151.6(7) . .
O41 Si11 O2 Si7 30.5(8) . .
O14 Si7 O2 Si11 -61.3(8) . .
O6 Si7 O2 Si11 178.5(6) . .
O27 Si7 O2 Si11 58.4(7) 3_666 .
O31 Si14 O3 Si13 166.7(8) . 3_766
O33 Si14 O3 Si13 46.9(10) . 3_766
O30 Si14 O3 Si13 -72.5(9) 2_656 3_766
O39 Si10 O4 Si17 -12.6(10) 3_666 .
O18 Si10 O4 Si17 -133.1(9) . .
O14 Si10 O4 Si17 107.0(9) . .
O19 Si17 O4 Si10 55.1(10) . .
O24 Si17 O4 Si10 -63.5(10) . .
O21 Si17 O4 Si10 176.6(8) 2_656 .
O34 Si2 O5 Si8 127.1(7) . .
O42 Si2 O5 Si8 5.8(8) . .
O10 Si2 O5 Si8 -114.1(7) . .
O29 Si8 O5 Si2 169.2(7) . .
O19 Si8 O5 Si2 -70.4(8) . .
O28 Si8 O5 Si2 48.7(8) . .
O45 Si1 O6 Si7 -4.4(9) 4_665 .
O46 Si1 O6 Si7 -126.1(8) . .
O23 Si1 O6 Si7 115.2(8) . .
O14 Si7 O6 Si1 80.7(8) . .
O2 Si7 O6 Si1 -158.7(7) . .
O27 Si7 O6 Si1 -37.9(9) 3_666 .
O24 Si12 O7 Si21 -29.8(12) . .
O41 Si12 O7 Si21 -150.7(10) . .
O27 Si12 O7 Si21 89.8(11) . .
O43 Si21 O7 Si12 27.8(12) 2_656 .
O11 Si21 O7 Si12 -91.1(11) . .
O37 Si21 O7 Si12 149.1(10) . .
O11 Si16 O8 Si3 176.8(7) 2_546 .
O45 Si16 O8 Si3 -63.9(8) . .
O13 Si16 O8 Si3 58.0(8) 3_667 .
O1 Si3 O8 Si16 -122.6(7) 3_667 .
O25 Si3 O8 Si16 117.4(7) . .
O48 Si3 O8 Si16 -2.4(8) . .
O43 Si22 O9 Si18 -169.3(8) . .
O34 Si22 O9 Si18 -48.1(9) . .
O47 Si22 O9 Si18 71.3(8) . .
O18 Si18 O9 Si22 41.7(9) . .
O38 Si18 O9 Si22 -79.2(8) . .
O17 Si18 O9 Si22 161.3(7) . .
O34 Si2 O10 Si15 155.0(10) . .
O42 Si2 O10 Si15 -83.5(11) . .
O5 Si2 O10 Si15 36.2(12) . .
O44 Si15 O10 Si2 83.0(11) . .
O1 Si15 O10 Si2 -35.3(12) . .
O26 Si15 O10 Si2 -155.7(10) . .
O43 Si21 O11 Si16 -164.3(7) 2_656 2_556
O7 Si21 O11 Si16 -44.2(8) . 2_556
O37 Si21 O11 Si16 75.1(7) . 2_556
O21 Si5 O12 Si19 -133.8(6) . 4_566
O30 Si5 O12 Si19 105.0(7) . 4_566
O47 Si5 O12 Si19 -13.7(8) . 4_566
O29 Si4 O13 Si16 -98.4(12) . 3_667
O40 Si4 O13 Si16 143.2(12) . 3_667
O38 Si4 O13 Si16 23.0(13) 2_656 3_667
O6 Si7 O14 Si10 59.6(11) . .
O2 Si7 O14 Si10 -58.2(11) . .
O27 Si7 O14 Si10 179.8(9) 3_666 .
O39 Si10 O14 Si7 175.8(10) 3_666 .
O18 Si10 O14 Si7 -63.3(11) . .
O4 Si10 O14 Si7 55.4(11) . .
O40 Si23 O15 Si6 -106.8(10) . .
O16 Si23 O15 Si6 133.6(9) . .
O20 Si23 O15 Si6 12.8(11) 4_676 .
O33 Si6 O15 Si23 -51.5(11) 4_676 .
O37 Si6 O15 Si23 70.1(10) 4_676 .
O26 Si6 O15 Si23 -171.3(9) 3_767 .
O15 Si23 O16 Si19 172.0(8) . 3_766
O40 Si23 O16 Si19 50.9(10) . 3_766
O20 Si23 O16 Si19 -68.3(10) 4_676 3_766
O18 Si18 O17 Si13 -105.6(7) . .
O9 Si18 O17 Si13 135.2(7) . .
O38 Si18 O17 Si13 13.8(8) . .
O46 Si13 O17 Si18 43.1(8) . .
O3 Si13 O17 Si18 163.6(7) 3_766 .
O22 Si13 O17 Si18 -76.7(8) 4_665 .
O9 Si18 O18 Si10 -115.6(11) . .
O38 Si18 O18 Si10 6.9(12) . .
O17 Si18 O18 Si10 126.0(11) . .
O39 Si10 O18 Si18 59.0(12) 3_666 .
O4 Si10 O18 Si18 179.4(10) . .
O14 Si10 O18 Si18 -60.9(12) . .
O29 Si8 O19 Si17 36.0(12) . .
O5 Si8 O19 Si17 -82.9(11) . .
O28 Si8 O19 Si17 156.4(10) . .
O4 Si17 O19 Si8 91.1(11) . .
O24 Si17 O19 Si8 -148.5(10) . .
O21 Si17 O19 Si8 -28.7(12) 2_656 .
O36 Si24 O20 Si23 134.3(10) . 4_575
O39 Si24 O20 Si23 -104.4(10) . 4_575
O32 Si24 O20 Si23 15.3(11) . 4_575
O30 Si5 O21 Si17 -52.6(9) . 2_646
O12 Si5 O21 Si17 -174.3(8) . 2_646
O47 Si5 O21 Si17 66.9(9) . 2_646
O44 Si9 O22 Si13 -144.8(10) . 4_566
O28 Si9 O22 Si13 95.5(11) 3_667 4_566
O48 Si9 O22 Si13 -24.5(12) . 4_566
O16 Si19 O23 Si1 176.0(6) 3_766 .
O35 Si19 O23 Si1 55.7(7) . .
O12 Si19 O23 Si1 -63.0(7) 4_665 .
O6 Si1 O23 Si19 130.3(6) . .
O45 Si1 O23 Si19 -110.7(6) 4_665 .
O46 Si1 O23 Si19 10.0(7) . .
O41 Si12 O24 Si17 9.2(10) . .
O27 Si12 O24 Si17 129.3(8) . .
O7 Si12 O24 Si17 -110.1(8) . .
O19 Si17 O24 Si12 -163.3(8) . .
O4 Si17 O24 Si12 -42.6(9) . .
O21 Si17 O24 Si12 76.4(9) 2_656 .
O42 Si20 O25 Si3 -93.2(10) . .
O32 Si20 O25 Si3 147.2(9) 3_666 .
O35 Si20 O25 Si3 26.3(11) 4_566 .
O1 Si3 O25 Si20 149.6(9) 3_667 .
O8 Si3 O25 Si20 -91.6(10) . .
O48 Si3 O25 Si20 26.8(11) . .
O44 Si15 O26 Si6 109.0(7) . 3_767
O1 Si15 O26 Si6 -132.0(7) . 3_767
O10 Si15 O26 Si6 -11.5(9) . 3_767
O24 Si12 O27 Si7 -150.7(6) . 3_666
O41 Si12 O27 Si7 -29.7(8) . 3_666
O7 Si12 O27 Si7 88.9(7) . 3_666
O29 Si8 O28 Si9 -45.7(8) . 3_667
O19 Si8 O28 Si9 -166.0(7) . 3_667
O5 Si8 O28 Si9 73.3(8) . 3_667
O19 Si8 O29 Si4 113.5(15) . .
O5 Si8 O29 Si4 -126.0(15) . .
O28 Si8 O29 Si4 -5.4(17) . .
O40 Si4 O29 Si8 -158.5(15) . .
O13 Si4 O29 Si8 82.0(16) . .
O38 Si4 O29 Si8 -38.1(17) 2_656 .
O21 Si5 O30 Si14 -86.2(16) . 2_646
O12 Si5 O30 Si14 34.7(17) . 2_646
O47 Si5 O30 Si14 153.1(15) . 2_646
O3 Si14 O31 Si11 -178.7(11) . .
O33 Si14 O31 Si11 -58.7(13) . .
O30 Si14 O31 Si11 60.7(13) 2_656 .
O36 Si11 O31 Si14 95.0(12) . .
O2 Si11 O31 Si14 -146.1(11) . .
O41 Si11 O31 Si14 -26.5(13) . .
O36 Si24 O32 Si20 163.5(7) . 3_666
O20 Si24 O32 Si20 -77.4(8) . 3_666
O39 Si24 O32 Si20 42.5(8) . 3_666
O3 Si14 O33 Si6 -133.8(11) . 4_575
O31 Si14 O33 Si6 107.3(11) . 4_575
O30 Si14 O33 Si6 -13.4(13) 2_656 4_575
O42 Si2 O34 Si22 -73.7(11) . .
O5 Si2 O34 Si22 166.4(9) . .
O10 Si2 O34 Si22 46.4(11) . .
O9 Si22 O34 Si2 152.7(9) . .
O43 Si22 O34 Si2 -88.2(10) . .
O47 Si22 O34 Si2 33.5(11) . .
O16 Si19 O35 Si20 -21.1(10) 3_766 4_665
O23 Si19 O35 Si20 96.8(9) . 4_665
O12 Si19 O35 Si20 -144.0(9) 4_665 4_665
O2 Si11 O36 Si24 158.9(10) . .
O31 Si11 O36 Si24 -82.3(11) . .
O41 Si11 O36 Si24 40.4(12) . .
O20 Si24 O36 Si11 31.0(12) . .
O39 Si24 O36 Si11 -89.1(11) . .
O32 Si24 O36 Si11 151.5(10) . .
O43 Si21 O37 Si6 111.7(9) 2_656 4_575
O11 Si21 O37 Si6 -129.2(9) . 4_575
O7 Si21 O37 Si6 -9.5(10) . 4_575
O18 Si18 O38 Si4 -124.3(14) . 2_646
O9 Si18 O38 Si4 -3.3(16) . 2_646
O17 Si18 O38 Si4 115.9(15) . 2_646
O36 Si24 O39 Si10 62.0(12) . 3_666
O20 Si24 O39 Si10 -57.8(12) . 3_666
O32 Si24 O39 Si10 -178.7(10) . 3_666
O29 Si4 O40 Si23 -160.8(9) . .
O13 Si4 O40 Si23 -41.0(10) . .
O38 Si4 O40 Si23 78.4(10) 2_656 .
O15 Si23 O40 Si4 72.6(10) . .
O16 Si23 O40 Si4 -167.3(9) . .
O20 Si23 O40 Si4 -47.0(10) 4_676 .
O24 Si12 O41 Si11 -85.0(10) . .
O27 Si12 O41 Si11 155.4(10) . .
O7 Si12 O41 Si11 35.3(11) . .
O36 Si11 O41 Si12 -107.5(10) . .
O2 Si11 O41 Si12 134.1(10) . .
O31 Si11 O41 Si12 14.8(11) . .
O25 Si20 O42 Si2 109.8(14) . .
O32 Si20 O42 Si2 -131.3(14) 3_666 .
O35 Si20 O42 Si2 -10.5(15) 4_566 .
O34 Si2 O42 Si20 66.4(15) . .
O5 Si2 O42 Si20 -174.0(13) . .
O10 Si2 O42 Si20 -53.4(15) . .
O9 Si22 O43 Si21 176.0(12) . 2_646
O34 Si22 O43 Si21 55.7(14) . 2_646
O47 Si22 O43 Si21 -65.4(13) . 2_646
O1 Si15 O44 Si9 -169.9(10) . .
O26 Si15 O44 Si9 -49.5(12) . .
O10 Si15 O44 Si9 70.2(12) . .
O22 Si9 O44 Si15 12.6(12) . .
O28 Si9 O44 Si15 132.7(11) 3_667 .
O48 Si9 O44 Si15 -107.7(11) . .
O8 Si16 O45 Si1 41.7(15) . 4_566
O11 Si16 O45 Si1 160.1(14) 2_546 4_566
O13 Si16 O45 Si1 -80.7(15) 3_667 4_566
O6 Si1 O46 Si13 40(2) . .
O45 Si1 O46 Si13 -80(2) 4_665 .
O23 Si1 O46 Si13 160(2) . .
O17 Si13 O46 Si1 4(2) . .
O3 Si13 O46 Si1 -116(2) 3_766 .
O22 Si13 O46 Si1 125(2) 4_665 .
O21 Si5 O47 Si22 -78.7(9) . .
O30 Si5 O47 Si22 41.6(10) . .
O12 Si5 O47 Si22 161.7(8) . .
O9 Si22 O47 Si5 118.5(8) . .
O43 Si22 O47 Si5 0.5(10) . .
O34 Si22 O47 Si5 -121.8(8) . .
O22 Si9 O48 Si3 -151.4(14) . .
O44 Si9 O48 Si3 -31.1(16) . .
O28 Si9 O48 Si3 88.4(15) 3_667 .
O1 Si3 O48 Si9 -42.5(16) 3_667 .
O25 Si3 O48 Si9 79.5(15) . .
O8 Si3 O48 Si9 -160.6(14) . .
